data_4128039
loop_
_publ_author_name
'Adam, Rosa'
'Mon, Marta'
'Greco, Rossella'
'Kalinke, Lucas H. G.'
'Vidal-Moya, Alejandro'
'Fernandez, Antonio'
'Winpenny, Richard E. P.'
'Dom\'enech-Carb\'o, Antonio'
'Leyva-P\'erez, Antonio'
'Armentano, Donatella'
'Pardo, Emilio'
'Ferrando-Soria, Jes\'us'

_publ_section_title
;
 Self-Assembly of Catalytically Active Supramolecular Coordination
 Compounds within Metal-Organic Frameworks.
;
_journal_issue 26
_journal_name_full 'Journal of the American Chemical Society'
_journal_page_first 10350
_journal_page_last 10360
_journal_paper_doi 10.1021/jacs.9b03914
_journal_volume 141
_journal_year 2019
_chemical_formula_sum 'C84 H163 Cu6 N16 Ni4 O81 Pd2'
_chemical_formula_weight 3522.17
_space_group_crystal_system tetragonal
_space_group_IT_number 123
_space_group_name_Hall '-P 4 2'
_space_group_name_H-M_alt 'P 4/m m m'
_symmetry_space_group_name_Hall '-P 4 2'
_symmetry_space_group_name_H-M 'P 4/m m m'
_atom_sites_solution_hydrogens geom
_audit_creation_date 2018-09-26
_audit_creation_method 'XIA2 0.5.277-gc78b72c6-dials-1.5'
_cell_angle_alpha 90
_cell_angle_beta 90
_cell_angle_gamma 90
_cell_formula_units_Z 4
_cell_length_a 35.7158(2)
_cell_length_b 35.7158(2)
_cell_length_c 15.14950(10)
_cell_measurement_reflns_used 44412
_cell_measurement_temperature 30(2)
_cell_measurement_theta_max 27.7864847223
_cell_measurement_theta_min 0.545976045178
_cell_volume 19325.0(2)
_computing_cell_refinement 'DIALS 2theta refinement, DIALS 1.5.1-gf72becc3-release'
_computing_data_reduction
;
aimless (Evans, P. R. and Murshudov, G. N., 2013)
ccp4 (Winn, M. D. et al., 2011)
DIALS 1.5.1-gf72becc3-release 
pointless (Evans, P., 2006)
XIA2 0.5.277-gc78b72c6-dials-1.5 (Winter, G., 2010)
;
_computing_molecular_graphics 'CRYSTAL MAKER'
_computing_publication_material 'Bruker SHELXTL'
_computing_structure_refinement 'SHELXL-2013 (Sheldrick, 2013)'
_computing_structure_solution 'SHELXS-2013 (Sheldrick, 2013)'
_diffrn_ambient_temperature 30(2)
_diffrn_detector 'Photon counting pixel array'
_diffrn_measured_fraction_theta_full 0.999
_diffrn_measured_fraction_theta_max 0.972
_diffrn_measurement_device 'Fixed \c 3-circle diffractometer'
_diffrn_measurement_device_type 'Fluid Film Devices'
_diffrn_measurement_method 'shutterless scans'
_diffrn_measurement_specimen_support 'MiTeGen MicroMount'
_diffrn_radiation_monochromator 'Silicon 111'
_diffrn_radiation_source 'Diamond Light Source Beamline I19-1'
_diffrn_radiation_type Synchrotron
_diffrn_radiation_wavelength 0.6889
_diffrn_reflns_av_R_equivalents 0.0579
_diffrn_reflns_av_unetI/netI 0.0502
_diffrn_reflns_Laue_measured_fraction_full 0.999
_diffrn_reflns_Laue_measured_fraction_max 0.972
_diffrn_reflns_limit_h_max 60
_diffrn_reflns_limit_h_min -58
_diffrn_reflns_limit_k_max 60
_diffrn_reflns_limit_k_min -60
_diffrn_reflns_limit_l_max 25
_diffrn_reflns_limit_l_min -24
_diffrn_reflns_number 427337
_diffrn_reflns_point_group_measured_fraction_full 0.999
_diffrn_reflns_point_group_measured_fraction_max 0.972
_diffrn_reflns_theta_full 24.415
_diffrn_reflns_theta_max 36.159
_diffrn_reflns_theta_min 0.781
_exptl_absorpt_coefficient_mu 1.125
_exptl_absorpt_correction_T_max 1.0
_exptl_absorpt_correction_T_min 0.987662346999
_exptl_absorpt_correction_type empirical
_exptl_absorpt_process_details
;
CCP4 7.0.035: AIMLESS, version 0.5.31 : 12/12/16
Scaling & analysis of unmerged intensities, absorption correction using spherical harmonics
;
_exptl_crystal_colour green
_exptl_crystal_density_diffrn 1.211
_exptl_crystal_description prism
_exptl_crystal_F_000 7220
_exptl_crystal_size_max 0.08
_exptl_crystal_size_mid 0.07
_exptl_crystal_size_min 0.07
_platon_squeeze_details
;
;
_refine_diff_density_max 1.643
_refine_diff_density_min -1.019
_refine_diff_density_rms 0.140
_refine_ls_extinction_method none
_refine_ls_goodness_of_fit_ref 1.036
_refine_ls_hydrogen_treatment constr
_refine_ls_matrix_type full
_refine_ls_number_parameters 432
_refine_ls_number_reflns 26486
_refine_ls_number_restraints 235
_refine_ls_restrained_S_all 1.046
_refine_ls_R_factor_all 0.2909
_refine_ls_R_factor_gt 0.1256
_refine_ls_shift/su_max 0.001
_refine_ls_shift/su_mean 0.000
_refine_ls_structure_factor_coef Fsqd
_refine_ls_weighting_details 'w=1/[\s^2^(Fo^2^)+(0.2000P)^2^] where P=(Fo^2^+2Fc^2^)/3'
_refine_ls_weighting_scheme calc
_refine_ls_wR_factor_gt 0.4038
_refine_ls_wR_factor_ref 0.4428
_reflns_Friedel_coverage 0.000
_reflns_number_gt 6413
_reflns_number_total 26486
_reflns_threshold_expression 'I > 2\s(I)'
_cod_data_source_file ja9b03914_si_002.cif
_cod_data_source_block marmon80_30KSQ
_cod_original_cell_volume 19325.0(3)
_cod_database_code 4128039
_shelx_space_group_comment
;
The symmetry employed for this shelxl refinement is uniquely defined
by the following loop, which should always be used as a source of
symmetry information in preference to the above space-group names.
They are only intended as comments.
;
_shelx_estimated_absorpt_t_min 0.07
_shelxl_version_number 2013-4

loop_
_space_group_symop_operation_xyz
'x, y, z'
'-x, -y, z'
'-y, x, z'
'y, -x, z'
'-x, y, -z'
'x, -y, -z'
'y, x, -z'
'-y, -x, -z'
'-x, -y, -z'
'x, y, -z'
'y, -x, -z'
'-y, x, -z'
'x, -y, z'
'-x, y, z'
'-y, -x, z'
'y, x, z'

loop_
_atom_site_label
_atom_site_type_symbol
_atom_site_fract_x
_atom_site_fract_y
_atom_site_fract_z
_atom_site_U_iso_or_equiv
_atom_site_adp_type
_atom_site_occupancy
_atom_site_site_symmetry_order
_atom_site_calc_flag
_atom_site_refinement_flags_posn
_atom_site_refinement_flags_adp
_atom_site_refinement_flags_occupancy
Cu1 Cu 1.0000 0.64817(3) 0.73402(4) 0.0970(3) Uani 1 2 d S T P
Cu2 Cu 0.82948(2) 0.5000 0.72890(4) 0.1027(3) Uani 1 2 d S T P
Cu3 Cu 0.74111(3) 0.74111(3) 0.76948(5) 0.1281(4) Uani 1 2 d S T P
Ni1 Ni 0.85267(2) 0.64612(2) 0.74956(3) 0.1111(3) Uani 1 1 d . . .
N1 N 0.95758(12) 0.63197(12) 0.66084(19) 0.1013(11) Uani 1 1 d . . .
N2 N 0.81449(10) 0.54519(13) 0.66169(19) 0.0954(11) Uani 1 1 d . . .
N3 N 0.76114(12) 0.69929(12) 0.84128(19) 0.1029(12) Uani 1 1 d . . .
O1 O 0.96059(12) 0.67296(10) 0.80575(17) 0.1096(10) Uani 1 1 d . . .
O2 O 0.89692(11) 0.67255(11) 0.81593(19) 0.1186(11) Uani 1 1 d . . .
O3 O 0.89269(10) 0.63672(12) 0.66163(18) 0.1109(11) Uani 1 1 d . . .
O4 O 0.85786(10) 0.53561(12) 0.80154(18) 0.1054(10) Uani 1 1 d . . .
O5 O 0.86603(10) 0.59783(11) 0.81361(18) 0.1088(10) Uani 1 1 d . . .
O6 O 0.81827(9) 0.60878(13) 0.67921(18) 0.1096(10) Uani 1 1 d . . .
O7 O 0.78495(11) 0.73200(12) 0.6960(2) 0.1178(11) Uani 1 1 d . . .
O8 O 0.83378(11) 0.69348(12) 0.68636(19) 0.1255(13) Uani 1 1 d . . .
O9 O 0.81213(11) 0.65909(11) 0.83691(18) 0.1166(11) Uani 1 1 d . . .
C1 C 0.92481(15) 0.64347(14) 0.6917(3) 0.0973(13) Uani 1 1 d . U .
C2 C 0.92784(18) 0.66458(15) 0.7796(3) 0.1000(14) Uani 1 1 d . U .
C3 C 0.95624(12) 0.61226(14) 0.5790(2) 0.0915(12) Uani 1 1 d . U .
C4 C 0.95240(17) 0.57368(15) 0.5810(3) 0.1092(15) Uani 1 1 d D U .
C5 C 0.9516(4) 0.5535(2) 0.5000 0.156(4) Uani 1 2 d S TU P
H5 H 0.9505 0.5269 0.5000 0.187 Uiso 1 2 calc R U P
C6 C 0.95520(17) 0.63218(18) 0.5000 0.0887(15) Uani 1 2 d DS TU P
C7 C 0.9568(2) 0.6763(2) 0.5000 0.111(2) Uani 1 2 d DS TU P
H7A H 0.9819 0.6845 0.4828 0.166 Uiso 0.5 1 calc R U P
H7B H 0.9511 0.6857 0.5593 0.166 Uiso 0.5 1 calc R U P
H7C H 0.9384 0.6861 0.4579 0.166 Uiso 0.5 1 calc R U P
C8 C 0.9500(3) 0.55324(19) 0.6674(4) 0.166(3) Uani 1 1 d D U .
H8A H 0.9751 0.5503 0.6922 0.249 Uiso 1 1 calc R U .
H8B H 0.9389 0.5285 0.6578 0.249 Uiso 1 1 calc R U .
H8C H 0.9343 0.5675 0.7084 0.249 Uiso 1 1 calc R U .
C9 C 0.85256(14) 0.5684(2) 0.7787(3) 0.113(2) Uani 1 1 d . U .
C10 C 0.82533(13) 0.57510(19) 0.6983(2) 0.0974(14) Uani 1 1 d . U .
C11 C 0.79358(11) 0.54707(15) 0.5791(2) 0.0982(14) Uani 1 1 d . U .
C12 C 0.81328(15) 0.5461(2) 0.5000 0.099(2) Uani 1 2 d DS TU P
C13 C 0.75522(12) 0.54954(14) 0.5801(2) 0.0976(13) Uani 1 1 d D U .
C14 C 0.73654(18) 0.5501(3) 0.5000 0.116(2) Uani 1 2 d S TU P
H14 H 0.7100 0.5510 0.5000 0.140 Uiso 1 2 calc R U P
C15 C 0.73361(15) 0.5517(2) 0.6680(3) 0.1236(19) Uani 1 1 d D U .
H15A H 0.7501 0.5615 0.7142 0.185 Uiso 1 1 calc R U .
H15B H 0.7250 0.5266 0.6845 0.185 Uiso 1 1 calc R U .
H15C H 0.7120 0.5683 0.6611 0.185 Uiso 1 1 calc R U .
C16 C 0.85785(18) 0.5474(3) 0.5000 0.132(3) Uani 1 2 d DS TU P
H16A H 0.8677 0.5248 0.4716 0.199 Uiso 0.5 1 calc R U P
H16B H 0.8670 0.5488 0.5609 0.199 Uiso 0.5 1 calc R U P
H16C H 0.8663 0.5696 0.4674 0.199 Uiso 0.5 1 calc R U P
C17 C 0.80417(17) 0.70429(19) 0.7228(3) 0.1166(18) Uani 1 1 d . U .
C18 C 0.79145(17) 0.68606(17) 0.8054(3) 0.1134(17) Uani 1 1 d . U .
C19 C 0.74717(15) 0.68232(15) 0.9190(2) 0.0985(13) Uani 1 1 d . U .
C20 C 0.7631(2) 0.6976(2) 1.0000 0.1010(18) Uani 1 2 d DS TU P
C21 C 0.72255(16) 0.65409(16) 0.9189(3) 0.1084(14) Uani 1 1 d D U .
C22 C 0.7127(3) 0.6361(2) 1.0000 0.127(3) Uani 1 2 d S TU P
H22 H 0.6999 0.6127 1.0000 0.153 Uiso 1 2 calc R U P
C23 C 0.7086(2) 0.6371(3) 0.8341(4) 0.165(3) Uani 1 1 d D U .
H23A H 0.7169 0.6524 0.7841 0.247 Uiso 1 1 calc R U .
H23B H 0.6812 0.6361 0.8350 0.247 Uiso 1 1 calc R U .
H23C H 0.7187 0.6117 0.8279 0.247 Uiso 1 1 calc R U .
C24 C 0.7904(3) 0.7239(3) 1.0000 0.146(3) Uani 1 2 d DS TU P
H24A H 0.7999 0.7331 1.0543 0.176 Uiso 0.5 1 calc R U P
H24B H 0.8000 0.7331 0.9457 0.176 Uiso 0.5 1 calc R U P
Pd1 Pd 0.96025(8) 0.69318(7) 1.0000 0.1911(10) Uani 0.5 2 d DS T P
Pd2 Pd 0.76008(15) 0.69862(16) 0.5000 0.319(2) Uani 0.5 2 d DS T P
N4 N 0.9228(5) 0.7356(5) 1.0000 0.191(4) Uani 0.5 2 d DS T P
N5 N 0.9145(6) 0.6568(5) 1.0000 0.191(4) Uani 0.5 2 d DS T P
N6 N 0.7617(5) 0.6420(4) 0.5000 0.191(4) Uani 0.5 2 d DS T P
N7 N 0.8162(4) 0.6994(4) 0.5000 0.191(4) Uani 0.5 2 d DS T P
O1H O 1.0000 0.6540(6) 1.0000 0.372(9) Uani 1 4 d DS T P
O2H O 1.0000 0.7311(7) 1.0389(19) 0.372(9) Uani 0.5 2 d DS T P
O3H O 0.7555(3) 0.7555(3) 0.5000 0.372(9) Uani 0.5 4 d DS T P
O4H O 0.6988(4) 0.6988(4) 0.5000 0.372(9) Uani 0.5 4 d DS T P
C1L C 0.9094(4) 0.7512(4) 0.9211(3) 0.288(9) Uani 0.5 1 d D . P
H1L H 0.9200 0.7433 0.8667 0.345 Uiso 0.5 1 calc R U P
C2L C 0.8811(4) 0.7778(4) 0.9202(3) 0.288(9) Uani 0.5 1 d D . P
H2LA H 0.8706 0.7860 0.8660 0.345 Uiso 0.5 1 calc R U P
C3L C 0.8684(6) 0.7921(6) 1.0000 0.288(9) Uani 0.5 2 d DS T P
C4LB C 0.8354(6) 0.8140(6) 1.0000 0.288(9) Uani 0.5 2 d DS T P
O1W O 1.0000 0.60206(16) 0.8443(3) 0.1215(16) Uani 1 2 d S TU P
O2W O 0.78432(16) 0.5000 0.8387(3) 0.143(2) Uani 1 2 d S TU P
O3W O 0.7081(2) 0.7081(2) 0.6576(5) 0.215(4) Uani 1 2 d S TU P
O4W O 0.9244(3) 0.5000 0.8865(7) 0.221(4) Uani 1 2 d S TU P
O5W O 0.8691(4) 0.5000 1.0000 0.244(6) Uani 1 4 d S TU P
O6W O 0.8588(2) 0.6563(3) 0.5000 0.181(3) Uani 1 2 d S TU P
O7W O 0.93083(13) 0.57443(13) 0.9065(3) 0.1452(15) Uani 1 1 d . U .
O8W O 0.8246(3) 0.6214(2) 1.0000 0.189(3) Uani 1 2 d S TU P
O9W O 0.8085(3) 0.5428(3) 1.0000 0.213(4) Uani 1 2 d S TU P

loop_
_atom_site_aniso_label
_atom_site_aniso_U_11
_atom_site_aniso_U_22
_atom_site_aniso_U_33
_atom_site_aniso_U_23
_atom_site_aniso_U_13
_atom_site_aniso_U_12
Cu1 0.1221(7) 0.1252(7) 0.0438(3) -0.0022(3) 0.000 0.000
Cu2 0.0945(6) 0.1690(9) 0.0447(3) 0.000 -0.0059(3) 0.000
Cu3 0.1625(7) 0.1625(7) 0.0593(4) 0.0208(4) 0.0208(4) 0.0598(7)
Ni1 0.1216(6) 0.1635(7) 0.0481(3) -0.0056(3) -0.0006(3) 0.0351(4)
N1 0.130(3) 0.129(3) 0.0443(14) -0.0048(17) 0.0012(17) 0.007(2)
N2 0.091(2) 0.152(3) 0.0432(14) -0.0082(18) -0.0008(15) 0.003(2)
N3 0.130(3) 0.132(3) 0.0471(15) -0.0013(17) -0.0007(17) 0.038(2)
O1 0.144(3) 0.140(3) 0.0448(13) -0.0037(15) -0.0019(16) 0.018(2)
O2 0.152(3) 0.149(3) 0.0546(14) -0.0045(16) -0.0005(18) 0.023(2)
O3 0.109(2) 0.171(3) 0.0533(14) -0.0108(17) -0.0047(15) 0.036(2)
O4 0.117(2) 0.146(3) 0.0528(15) 0.0031(17) -0.0144(15) 0.007(2)
O5 0.110(2) 0.162(3) 0.0534(14) -0.0114(18) -0.0099(15) -0.003(2)
O6 0.104(2) 0.171(3) 0.0532(14) -0.0091(18) -0.0010(14) 0.018(2)
O7 0.137(3) 0.156(3) 0.0608(16) -0.0008(18) 0.0100(17) 0.036(2)
O8 0.144(3) 0.179(3) 0.0531(14) 0.0017(19) 0.0030(17) 0.054(3)
O9 0.144(3) 0.154(3) 0.0514(14) -0.0010(16) 0.0028(16) 0.047(2)
C1 0.116(4) 0.124(3) 0.0522(19) -0.007(2) 0.008(2) 0.008(3)
C2 0.134(4) 0.118(4) 0.0478(18) -0.005(2) 0.011(2) 0.021(3)
C3 0.112(3) 0.122(3) 0.0415(15) -0.0017(17) 0.0033(17) 0.008(3)
C4 0.160(4) 0.113(3) 0.054(2) 0.001(2) -0.009(2) 0.011(3)
C5 0.289(13) 0.115(5) 0.063(4) 0.000 0.000 -0.023(7)
C6 0.100(4) 0.115(4) 0.051(2) 0.000 0.000 0.019(3)
C7 0.138(6) 0.135(5) 0.059(3) 0.000 0.000 0.007(5)
C8 0.274(9) 0.143(5) 0.081(3) 0.023(3) 0.006(5) -0.056(6)
C9 0.086(3) 0.208(7) 0.0452(19) -0.021(3) -0.0022(18) 0.000(4)
C10 0.091(3) 0.161(5) 0.0395(16) 0.002(2) 0.0040(17) 0.021(3)
C11 0.080(2) 0.174(4) 0.0399(15) 0.007(2) 0.0000(15) 0.018(3)
C12 0.068(3) 0.179(6) 0.050(2) 0.000 0.000 0.025(4)
C13 0.086(3) 0.158(4) 0.0489(17) 0.008(2) 0.0133(17) 0.012(3)
C14 0.070(3) 0.202(8) 0.077(3) 0.000 0.000 0.018(4)
C15 0.109(3) 0.205(6) 0.057(2) 0.003(3) 0.012(2) 0.006(4)
C16 0.086(4) 0.256(10) 0.055(3) 0.000 0.000 -0.003(5)
C17 0.136(4) 0.162(5) 0.052(2) 0.009(3) 0.011(2) 0.041(4)
C18 0.138(4) 0.153(4) 0.0491(19) 0.002(2) 0.013(2) 0.045(4)
C19 0.130(4) 0.121(3) 0.0441(16) -0.0013(19) -0.0032(19) 0.043(3)
C20 0.140(5) 0.123(5) 0.040(2) 0.000 0.000 0.023(4)
C21 0.140(4) 0.135(4) 0.0504(19) 0.000(2) -0.003(2) 0.013(3)
C22 0.181(8) 0.128(6) 0.073(3) 0.000 0.000 -0.034(5)
C23 0.203(7) 0.217(7) 0.073(3) -0.008(4) -0.019(4) -0.044(6)
C24 0.192(9) 0.159(8) 0.088(5) 0.000 0.000 -0.015(6)
Pd1 0.274(3) 0.2013(19) 0.0977(10) 0.000 0.000 0.0461(17)
Pd2 0.362(5) 0.403(6) 0.192(3) 0.000 0.000 0.077(4)
N4 0.298(13) 0.181(8) 0.093(5) 0.000 0.000 0.013(8)
N5 0.298(13) 0.181(8) 0.093(5) 0.000 0.000 0.013(8)
N6 0.298(13) 0.181(8) 0.093(5) 0.000 0.000 0.013(8)
N7 0.298(13) 0.181(8) 0.093(5) 0.000 0.000 0.013(8)
O1H 0.37(2) 0.44(2) 0.305(19) 0.000 0.000 0.000
O2H 0.37(2) 0.44(2) 0.305(19) 0.000 0.000 0.000
O3H 0.37(2) 0.44(2) 0.305(19) 0.000 0.000 0.000
O4H 0.37(2) 0.44(2) 0.305(19) 0.000 0.000 0.000
C1L 0.197(12) 0.200(13) 0.47(3) -0.122(16) 0.080(16) -0.010(9)
C2L 0.197(12) 0.200(13) 0.47(3) -0.122(16) 0.080(16) -0.010(9)
C3L 0.197(12) 0.200(13) 0.47(3) -0.122(16) 0.080(16) -0.010(9)
C4LB 0.197(12) 0.200(13) 0.47(3) -0.122(16) 0.080(16) -0.010(9)
O1W 0.150(4) 0.150(4) 0.064(2) 0.022(3) 0.000 0.000
O2W 0.133(4) 0.239(6) 0.057(2) 0.000 0.014(2) 0.000
O3W 0.260(6) 0.260(6) 0.125(5) -0.044(4) -0.044(4) 0.043(7)
O4W 0.255(9) 0.224(8) 0.184(7) 0.000 -0.072(7) 0.000
O5W 0.213(10) 0.258(12) 0.261(13) 0.000 0.000 0.000
O6W 0.186(6) 0.256(8) 0.102(5) 0.000 0.000 0.008(6)
O7W 0.157(3) 0.180(4) 0.098(3) 0.027(3) 0.008(2) -0.013(3)
O8W 0.234(8) 0.187(6) 0.146(5) 0.000 0.000 0.071(6)
O9W 0.287(10) 0.236(8) 0.117(5) 0.000 0.000 0.043(7)

loop_
_atom_type_symbol
_atom_type_description
_atom_type_scat_dispersion_real
_atom_type_scat_dispersion_imag
_atom_type_scat_source
C C 0.0029 0.0015 'International Tables Vol C Tables 4.2.6.8 and 6.1.1.4'
H H 0.0000 0.0000 'International Tables Vol C Tables 4.2.6.8 and 6.1.1.4'
N N 0.0057 0.0031 'International Tables Vol C Tables 4.2.6.8 and 6.1.1.4'
O O 0.0101 0.0057 'International Tables Vol C Tables 4.2.6.8 and 6.1.1.4'
Ni Ni 0.3437 1.0558 'International Tables Vol C Tables 4.2.6.8 and 6.1.1.4'
Cu Cu 0.3319 1.2017 'International Tables Vol C Tables 4.2.6.8 and 6.1.1.4'
Pd Pd -1.0508 0.9538 'International Tables Vol C Tables 4.2.6.8 and 6.1.1.4'

loop_
_geom_angle_atom_site_label_1
_geom_angle_atom_site_label_2
_geom_angle_atom_site_label_3
_geom_angle
_geom_angle_site_symmetry_1
_geom_angle_site_symmetry_3
N1 Cu1 N1 100.9(2) . 14_755
N1 Cu1 O1 170.57(18) . 14_755
N1 Cu1 O1 83.88(15) 14_755 14_755
N1 Cu1 O1 83.88(15) . .
N1 Cu1 O1 170.56(18) 14_755 .
O1 Cu1 O1 90.2(2) 14_755 .
N1 Cu1 O1W 101.26(14) . .
N1 Cu1 O1W 101.26(14) 14_755 .
O1 Cu1 O1W 85.60(13) 14_755 .
O1 Cu1 O1W 85.60(13) . .
O4 Cu2 O4 80.7(2) . 13_565
O4 Cu2 N2 84.25(15) . .
O4 Cu2 N2 162.69(16) 13_565 .
O4 Cu2 N2 162.69(16) . 13_565
O4 Cu2 N2 84.25(15) 13_565 13_565
N2 Cu2 N2 109.1(2) . 13_565
O4 Cu2 O2W 87.54(14) . .
O4 Cu2 O2W 87.54(14) 13_565 .
N2 Cu2 O2W 100.42(13) . .
N2 Cu2 O2W 100.41(13) 13_565 .
O7 Cu3 O7 86.7(2) . 16
O7 Cu3 N3 168.4(2) . 16
O7 Cu3 N3 84.14(16) 16 16
O7 Cu3 N3 84.14(16) . .
O7 Cu3 N3 168.4(2) 16 .
N3 Cu3 N3 104.1(2) 16 .
O7 Cu3 O3W 84.7(2) . .
O7 Cu3 O3W 84.7(2) 16 .
N3 Cu3 O3W 101.3(2) 16 .
N3 Cu3 O3W 101.3(2) . .
O3 Ni1 O9 176.43(17) . .
O3 Ni1 O5 90.45(14) . .
O9 Ni1 O5 92.87(14) . .
O3 Ni1 O8 93.61(15) . .
O9 Ni1 O8 83.17(14) . .
O5 Ni1 O8 174.41(16) . .
O3 Ni1 O2 81.67(15) . .
O9 Ni1 O2 97.07(15) . .
O5 Ni1 O2 88.64(14) . .
O8 Ni1 O2 95.74(16) . .
O3 Ni1 O6 88.46(14) . .
O9 Ni1 O6 93.37(14) . .
O5 Ni1 O6 80.86(15) . .
O8 Ni1 O6 95.39(17) . .
O2 Ni1 O6 165.55(15) . .
C1 N1 C3 115.4(4) . .
C1 N1 Cu1 113.0(3) . .
C3 N1 Cu1 131.4(3) . .
C10 N2 C11 119.6(4) . .
C10 N2 Cu2 112.3(3) . .
C11 N2 Cu2 128.0(3) . .
C18 N3 C19 119.1(4) . .
C18 N3 Cu3 110.2(3) . .
C19 N3 Cu3 130.7(3) . .
C2 O1 Cu1 112.1(3) . .
C2 O2 Ni1 110.3(3) . .
C1 O3 Ni1 112.5(3) . .
C9 O4 Cu2 112.2(3) . .
C9 O5 Ni1 114.4(4) . .
C10 O6 Ni1 111.8(3) . .
C17 O7 Cu3 112.4(3) . .
C17 O8 Ni1 108.9(3) . .
C18 O9 Ni1 109.6(3) . .
O3 C1 N1 128.2(4) . .
O3 C1 C2 118.2(4) . .
N1 C1 C2 113.3(4) . .
O1 C2 O2 127.9(4) . .
O1 C2 C1 116.9(4) . .
O2 C2 C1 115.2(5) . .
C6 C3 C4 121.6(4) . .
C6 C3 N1 119.7(4) . .
C4 C3 N1 118.4(4) . .
C5 C4 C3 119.1(5) . .
C5 C4 C8 120.3(5) . .
C3 C4 C8 120.6(4) . .
C4 C5 C4 119.1(7) . 10_556
C4 C5 H5 120.4 . .
C4 C5 H5 120.4 10_556 .
C3 C6 C3 118.5(6) 10_556 .
C3 C6 C7 120.6(3) 10_556 .
C3 C6 C7 120.6(3) . .
C6 C7 H7A 109.5 . .
C6 C7 H7B 109.5 . .
H7A C7 H7B 109.5 . .
C6 C7 H7C 109.5 . .
H7A C7 H7C 109.5 . .
H7B C7 H7C 109.5 . .
C4 C8 H8A 109.5 . .
C4 C8 H8B 109.5 . .
H8A C8 H8B 109.5 . .
C4 C8 H8C 109.5 . .
H8A C8 H8C 109.5 . .
H8B C8 H8C 109.5 . .
O4 C9 O5 127.5(5) . .
O4 C9 C10 117.1(6) . .
O5 C9 C10 115.4(6) . .
O6 C10 N2 130.0(4) . .
O6 C10 C9 116.5(5) . .
N2 C10 C9 113.5(6) . .
C12 C11 C13 121.1(4) . .
C12 C11 N2 118.6(4) . .
C13 C11 N2 120.3(3) . .
C11 C12 C11 119.1(5) 10_556 .
C11 C12 C16 120.3(3) 10_556 .
C11 C12 C16 120.3(3) . .
C11 C13 C14 118.2(4) . .
C11 C13 C15 120.8(4) . .
C14 C13 C15 121.0(4) . .
C13 C14 C13 122.4(6) . 10_556
C13 C14 H14 118.8 . .
C13 C14 H14 118.8 10_556 .
C13 C15 H15A 109.5 . .
C13 C15 H15B 109.5 . .
H15A C15 H15B 109.5 . .
C13 C15 H15C 109.5 . .
H15A C15 H15C 109.5 . .
H15B C15 H15C 109.5 . .
C12 C16 H16A 109.5 . .
C12 C16 H16B 109.5 . .
H16A C16 H16B 109.5 . .
C12 C16 H16C 109.5 . .
H16A C16 H16C 109.5 . .
H16B C16 H16C 109.5 . .
O7 C17 O8 123.6(5) . .
O7 C17 C18 116.5(5) . .
O8 C17 C18 119.7(5) . .
O9 C18 N3 125.9(4) . .
O9 C18 C17 117.4(4) . .
N3 C18 C17 116.7(5) . .
C21 C19 N3 123.6(4) . .
C21 C19 C20 122.7(5) . .
N3 C19 C20 113.7(5) . .
C24 C20 C19 122.7(4) . 10_557
C24 C20 C19 122.7(4) . .
C19 C20 C19 114.5(7) 10_557 .
C19 C21 C22 120.0(5) . .
C19 C21 C23 121.5(5) . .
C22 C21 C23 118.0(6) . .
C21 C22 C21 118.3(7) . 10_557
C21 C22 H22 120.9 . .
C21 C22 H22 120.9 10_557 .
C21 C23 H23A 109.5 . .
C21 C23 H23B 109.5 . .
H23A C23 H23B 109.5 . .
C21 C23 H23C 109.5 . .
H23A C23 H23C 109.5 . .
H23B C23 H23C 109.5 . .
C20 C24 H24A 120.0 . .
C20 C24 H24B 120.0 . .
H24A C24 H24B 120.0 . .
O1H Pd1 N5 96.9(8) . .
O1H Pd1 O2H 88.3(7) . 10_557
N5 Pd1 O2H 162.5(8) . 10_557
O1H Pd1 O2H 88.3(7) . .
N5 Pd1 O2H 162.5(8) . .
O2H Pd1 O2H 33.4(16) 10_557 .
O1H Pd1 N4 176.1(8) . .
N5 Pd1 N4 87.0(9) . .
O2H Pd1 N4 87.9(8) 10_557 .
O2H Pd1 N4 87.9(8) . .
O1H Pd1 Pd1 44.6(5) . 5_757
N5 Pd1 Pd1 141.5(6) . 5_757
O2H Pd1 Pd1 46.1(5) 10_557 5_757
O2H Pd1 Pd1 46.2(5) . 5_757
N4 Pd1 Pd1 131.4(7) . 5_757
O3H Pd2 N7 93.8(6) . .
O3H Pd2 N6 177.1(6) . .
N7 Pd2 N6 89.1(6) . .
C1L N4 C1L 117.0(10) 10_557 .
C1L N4 Pd1 121.5(5) 10_557 .
C1L N4 Pd1 121.5(5) . .
Pd1 O1H Pd1 90.8(9) . 5_757
O2H O2H Pd1 73.3(8) 10_557 5_757
O2H O2H Pd1 73.3(8) 10_557 .
Pd1 O2H Pd1 87.7(9) 5_757 .
Pd2 O3H Pd2 99.2(7) 7_556 .
N4 C1L C2L 121.8(7) . .
N4 C1L H1L 119.1 . .
C2L C1L H1L 119.1 . .
C1L C2L C3L 118.9(7) . .
C1L C2L H2LA 120.5 . .
C3L C2L H2LA 120.5 . .
C4LB C3L C2L 118.5(7) . 10_557
C4LB C3L C2L 118.5(7) . .
C2L C3L C2L 120.9(11) 10_557 .
C4LB C3L C4LB 4.9(6) . 16
C2L C3L C4LB 119.1(6) 10_557 16
C2L C3L C4LB 119.1(6) . 16
C4LB C4LB C3L 168.5(14) 16 .
C4LB C4LB C3L 6.5(8) 16 7_557
C3L C4LB C3L 162(2) . 7_557

loop_
_geom_bond_atom_site_label_1
_geom_bond_atom_site_label_2
_geom_bond_distance
_geom_bond_site_symmetry_2
Cu1 N1 1.964(4) .
Cu1 N1 1.964(4) 14_755
Cu1 O1 1.987(3) 14_755
Cu1 O1 1.987(3) .
Cu1 O1W 2.346(5) .
Cu2 O4 1.964(4) .
Cu2 O4 1.964(4) 13_565
Cu2 N2 1.982(4) .
Cu2 N2 1.982(4) 13_565
Cu2 O2W 2.317(5) .
Cu3 O7 1.949(3) .
Cu3 O7 1.949(3) 16
Cu3 N3 1.981(4) 16
Cu3 N3 1.981(4) .
Cu3 O3W 2.378(9) .
Ni1 O3 1.982(3) .
Ni1 O9 2.015(3) .
Ni1 O5 2.036(4) .
Ni1 O8 2.057(4) .
Ni1 O2 2.098(4) .
Ni1 O6 2.103(4) .
N1 C1 1.326(6) .
N1 C3 1.426(5) .
N2 C10 1.265(7) .
N2 C11 1.459(5) .
N3 C18 1.301(6) .
N3 C19 1.416(6) .
O1 C2 1.271(6) .
O2 C2 1.266(6) .
O3 C1 1.258(6) .
O4 C9 1.235(8) .
O5 C9 1.272(7) .
O6 C10 1.263(6) .
O7 C17 1.271(6) .
O8 C17 1.254(6) .
O9 C18 1.305(6) .
C1 C2 1.534(6) .
C3 C6 1.393(5) .
C3 C4 1.385(7) .
C4 C5 1.423(6) .
C4 C8 1.501(7) .
C5 C4 1.423(6) 10_556
C5 H5 0.9500 .
C6 C3 1.393(5) 10_556
C6 C7 1.577(9) .
C7 H7A 0.9800 .
C7 H7B 0.9800 .
C7 H7C 0.9800 .
C8 H8A 0.9800 .
C8 H8B 0.9800 .
C8 H8C 0.9800 .
C9 C10 1.576(6) .
C11 C12 1.390(4) .
C11 C13 1.373(6) .
C12 C11 1.390(4) 10_556
C12 C16 1.593(8) .
C13 C14 1.385(5) .
C13 C15 1.541(5) .
C14 C13 1.385(5) 10_556
C14 H14 0.9500 .
C15 H15A 0.9800 .
C15 H15B 0.9800 .
C15 H15C 0.9800 .
C16 H16A 0.9800 .
C16 H16B 0.9800 .
C16 H16C 0.9800 .
C17 C18 1.481(7) .
C19 C21 1.338(7) .
C19 C20 1.458(6) .
C20 C24 1.352(10) .
C20 C19 1.458(6) 10_557
C21 C22 1.432(6) .
C21 C23 1.506(7) .
C22 C21 1.432(6) 10_557
C22 H22 0.9500 .
C23 H23A 0.9800 .
C23 H23B 0.9800 .
C23 H23C 0.9800 .
C24 H24A 0.9500 .
C24 H24B 0.9500 .
Pd1 O1H 1.994(15) .
Pd1 N5 2.089(16) .
Pd1 O2H 2.049(16) 10_557
Pd1 O2H 2.049(16) .
Pd1 N4 2.021(9) .
Pd1 Pd1 2.840(6) 5_757
Pd2 O3H 2.039(9) .
Pd2 N7 2.004(14) .
Pd2 N6 2.022(13) .
N4 C1L 1.403(7) 10_557
N4 C1L 1.403(7) .
O1H Pd1 1.994(15) 5_757
O2H O2H 1.18(6) 10_557
O2H Pd1 2.049(16) 5_757
O3H Pd2 2.039(9) 7_556
C1L C2L 1.386(9) .
C1L H1L 0.9500 .
C2L C3L 1.389(7) .
C2L H2LA 0.9500 .
C3L C4LB 1.417(9) .
C3L C2L 1.389(7) 10_557
C3L C4LB 2.482(16) 16
C4LB C4LB 1.077(17) 16
C4LB C3L 2.482(16) 7_557

loop_
_platon_squeeze_void_nr
_platon_squeeze_void_average_x
_platon_squeeze_void_average_y
_platon_squeeze_void_average_z
_platon_squeeze_void_volume
_platon_squeeze_void_count_electrons
_platon_squeeze_void_content
1 0.000 0.000 -0.009 5000 1369 ' '
2 0.000 0.500 0.000 91 21 ' '
3 0.000 0.500 0.424 8 1 ' '
4 0.000 0.500 0.578 8 1 ' '
5 0.500 0.500 0.075 3309 900 ' '
6 0.500 0.000 0.000 91 21 ' '
7 0.500 0.000 0.424 8 2 ' '
8 0.500 0.000 0.578 8 2 ' '
